data_1572915
loop_
_publ_author_name
'Limberg, Niklas'
'Rautiainen, J. Mikko'
'Lundell, Jan'
'Riedel, Sebastian'
'Rissanen, Kari'
'Puttreddy, Rakesh'

_publ_section_title
;
 Dichlorine-pyridine <i>N</i>-oxide halogen-bonded complexes.
;
_journal_issue 45
_journal_name_full 'Chemical science'
_journal_page_first 18840
_journal_page_last 18845
_journal_paper_doi 10.1039/d4sc06270a
_journal_volume 15
_journal_year 2024
_chemical_formula_moiety 'Cl2, C5 H5 N O'
_chemical_formula_sum 'C5 H5 Cl2 N O'
_chemical_formula_weight 166.00
_space_group_crystal_system monoclinic
_space_group_IT_number 15
_space_group_name_Hall '-C 2yc'
_space_group_name_H-M_alt 'C 1 2/c 1'
_atom_sites_solution_hydrogens geom
_audit_creation_date 2024-09-11
_audit_creation_method
;
Olex2 1.5-alpha
(compiled 2024.02.16 svn.r378c4104 for OlexSys, GUI svn.r6928)
;
_audit_update_record
;
2024-09-13 deposited with the CCDC.	2024-10-21 downloaded from the CCDC.
;
_cell_angle_alpha 90
_cell_angle_beta 115.221(2)
_cell_angle_gamma 90
_cell_formula_units_Z 16
_cell_length_a 13.8648(10)
_cell_length_b 13.7600(8)
_cell_length_c 16.1649(15)
_cell_measurement_reflns_used 9898
_cell_measurement_temperature 100.00
_cell_measurement_theta_max 28.280
_cell_measurement_theta_min 2.785
_cell_volume 2789.9(4)
_computing_cell_refinement 'SAINT V8.40B (?, 2016)'
_computing_data_reduction 'SAINT V8.40B (?, 2016)'
_computing_molecular_graphics 'Olex2 1.5-alpha (Dolomanov et al., 2009)'
_computing_publication_material 'Olex2 1.5-alpha (Dolomanov et al., 2009)'
_computing_structure_refinement 'XL  (Sheldrick, 2008)'
_diffrn_ambient_temperature 100.00
_diffrn_measured_fraction_theta_full 0.996
_diffrn_measured_fraction_theta_max 0.996
_diffrn_measurement_device_type 'Bruker D8 Venture'
_diffrn_measurement_method '\f and \w scans'
_diffrn_radiation_type MoK\a
_diffrn_radiation_wavelength 0.71073
_diffrn_reflns_av_R_equivalents 0.0777
_diffrn_reflns_av_unetI/netI 0.0362
_diffrn_reflns_Laue_measured_fraction_full 0.996
_diffrn_reflns_Laue_measured_fraction_max 0.996
_diffrn_reflns_limit_h_max 16
_diffrn_reflns_limit_h_min -16
_diffrn_reflns_limit_k_max 15
_diffrn_reflns_limit_k_min -16
_diffrn_reflns_limit_l_max 19
_diffrn_reflns_limit_l_min -19
_diffrn_reflns_number 28774
_diffrn_reflns_point_group_measured_fraction_full 0.996
_diffrn_reflns_point_group_measured_fraction_max 0.996
_diffrn_reflns_theta_full 25.242
_diffrn_reflns_theta_max 25.345
_diffrn_reflns_theta_min 2.197
_diffrn_source_current 1.0
_diffrn_source_power 0.05
_diffrn_source_voltage 50.0
_diffrn_standards_number 0
_exptl_absorpt_coefficient_mu 0.842
_exptl_absorpt_correction_T_max 0.7457
_exptl_absorpt_correction_T_min 0.5501
_exptl_absorpt_correction_type multi-scan
_exptl_absorpt_process_details
;
SADABS-2016/2 (Bruker,2016/2) was used for absorption correction.
wR2(int) was 0.1824 before and 0.0999 after correction.
The Ratio of minimum to maximum transmission is 0.7377.
The \l/2 correction factor is Not present.
;
_exptl_crystal_colour 'clear colourless'
_exptl_crystal_colour_lustre clear
_exptl_crystal_colour_primary colourless
_exptl_crystal_density_diffrn 1.581
_exptl_crystal_description block
_exptl_crystal_F_000 1344
_exptl_crystal_size_max 0.554
_exptl_crystal_size_mid 0.231
_exptl_crystal_size_min 0.134
_refine_diff_density_max 0.696
_refine_diff_density_min -0.802
_refine_diff_density_rms 0.104
_refine_ls_extinction_method none
_refine_ls_goodness_of_fit_ref 1.282
_refine_ls_hydrogen_treatment constr
_refine_ls_matrix_type full
_refine_ls_number_parameters 140
_refine_ls_number_reflns 2555
_refine_ls_number_restraints 35
_refine_ls_restrained_S_all 1.276
_refine_ls_R_factor_all 0.0874
_refine_ls_R_factor_gt 0.0758
_refine_ls_shift/su_max 0.000
_refine_ls_shift/su_mean 0.000
_refine_ls_structure_factor_coef Fsqd
_refine_ls_weighting_details 'w=1/[\s^2^(Fo^2^)+(0.1189P)^2^+27.3423P] where P=(Fo^2^+2Fc^2^)/3'
_refine_ls_weighting_scheme calc
_refine_ls_wR_factor_gt 0.2460
_refine_ls_wR_factor_ref 0.2593
_reflns_Friedel_coverage 0.000
_reflns_number_gt 2165
_reflns_number_total 2555
_reflns_threshold_expression 'I > 2\s(I)'
_cod_data_source_file d4sc06270a3.cif
_cod_data_source_block OGH_D49_57
_cod_depositor_comments 'Adding full bibliography for 1572907--1572916.cif.'
_cod_database_code 1572915
_shelx_shelxl_version_number 2019/1
_shelx_space_group_comment
;
The symmetry employed for this shelxl refinement is uniquely defined
by the following loop, which should always be used as a source of
symmetry information in preference to the above space-group names.
They are only intended as comments.
;
_shelx_estimated_absorpt_t_max 0.895
_shelx_estimated_absorpt_t_min 0.653
_olex2_refinement_description
;
1. Twinned data refinement
 Scales: 0.84856
 0.15144
2. Restrained distances
 O1A-N1A \\sim O1B-N1B
 with sigma of 0.02
 N1A-C5A \\sim N1B-C5B
 with sigma of 0.02
 N1A-C1A \\sim N1B-C1B
 with sigma of 0.02
 C5A-C4A \\sim C5B-C4B
 with sigma of 0.02
 C1A-C2A \\sim C1B-C2B
 with sigma of 0.02
 C4A-C3A \\sim C4B-C3B
 with sigma of 0.02
 C3A-C2A \\sim C3B-C2B
 with sigma of 0.02
 O1A-C5A \\sim O1B-C5B
 with sigma of 0.04
 O1A-C1A \\sim O1B-C1B
 with sigma of 0.04
 N1A-C4A \\sim N1B-C4B
 with sigma of 0.04
 N1A-C2A \\sim N1B-C2B
 with sigma of 0.04
 C5A-C1A \\sim C5B-C1B
 with sigma of 0.04
 C5A-C3A \\sim C5B-C3B
 with sigma of 0.04
 C1A-C3A \\sim C1B-C3B
 with sigma of 0.04
 C4A-C2A \\sim C4B-C2B
 with sigma of 0.04
 O2A-N2A \\sim O2B-N2B
 with sigma of 0.02
 N2A-C6A \\sim N2B-C6B
 with sigma of 0.02
 N2A-C10A \\sim N2B-C10B
 with sigma of 0.02
 C6A-C7A \\sim C6B-C7B
 with sigma of 0.02
 C10A-C9A \\sim C10B-C9B
 with sigma of 0.02
 C9A-C8A \\sim C9B-C8B
 with sigma of 0.02
 C7A-C8A \\sim C7B-C8B
 with sigma of 0.02
 O2A-C6A \\sim O2B-C6B
 with sigma of 0.04
 O2A-C10A \\sim O2B-C10B
 with sigma of 0.04
 N2A-C9A \\sim N2B-C9B
 with sigma of 0.04
 N2A-C7A \\sim N2B-C7B
 with sigma of 0.04
 C6A-C10A \\sim C6B-C10B
 with sigma of 0.04
 C6A-C8A \\sim C6B-C8B
 with sigma of 0.04
 C10A-C8A \\sim C10B-C8B
 with sigma of 0.04
 C9A-C7A \\sim C9B-C7B
 with sigma of 0.04
 Cl4A-Cl3A \\sim Cl3B-Cl4B
 with sigma of 0.02
3. Restrained planarity
 O1B, N1B, C5B, C1B, C2B, C3B, C4B
 with sigma of 0.1
4. Uiso/Uaniso restraints and constraints
Uanis(Cl2A) = Uanis(Cl4B) = Uanis(Cl2B) = Uanis(Cl3A) = Uanis(Cl3B) =
Uanis(Cl4A) = Uanis(Cl1B) = Uanis(Cl1A)
Uanis(C1B) = Uanis(C5A) = Uanis(C4A) = Uanis(C5B) = Uanis(C4B) = Uanis(C3A) =
Uanis(C3B) = Uanis(C2A) = Uanis(C2B) = Uanis(C1A)
Uanis(N1A) = Uanis(N1B)
Uanis(O1A) = Uanis(O1B)
Uanis(C10B) = Uanis(C9B) = Uanis(C10A) = Uanis(C8B) = Uanis(C9A) = Uanis(C7B) =
Uanis(C8A) = Uanis(C7A) = Uanis(C6B) = Uanis(C6A)
Uanis(N2B) = Uanis(N2A)
Uanis(O2B) = Uanis(O2A)
5. Others
 Fixed Sof: Cl2A(0.95) Cl3A(0.95) Cl4A(0.95) Cl1A(0.95) O1A(0.95) O2A(0.95)
 N1A(0.95) N2A(0.95) C5A(0.95) H5A(0.95) C6A(0.95) H6A(0.95) C10A(0.95)
 H10A(0.95) C1A(0.95) H1A(0.95) C9A(0.95) H9A(0.95) C7A(0.95) H7A(0.95)
 C4A(0.95) H4A(0.95) C8A(0.95) H8A(0.95) C3A(0.95) H3A(0.95) C2A(0.95)
 H2A(0.95) Cl4B(0.05) Cl3B(0.05) Cl2B(0.05) Cl1B(0.05) O1B(0.05) C3B(0.05)
 H3B(0.05) C4B(0.05) H4B(0.05) C5B(0.05) H5B(0.05) N1B(0.05) C1B(0.05)
 H1B(0.05) C2B(0.05) H2B(0.05) C10B(0.05) H10B(0.05) O2B(0.05) N2B(0.05)
 C6B(0.05) H6B(0.05) C9B(0.05) H9B(0.05) C7B(0.05) H7B(0.05) C8B(0.05) H8B(0.05)
6.a Aromatic/amide H refined with riding coordinates:
 C5A(H5A), C6A(H6A), C10A(H10A), C1A(H1A), C9A(H9A), C7A(H7A), C4A(H4A),
 C8A(H8A), C3A(H3A), C2A(H2A), C3B(H3B), C4B(H4B), C5B(H5B), C1B(H1B), C2B(H2B),
  C10B(H10B), C6B(H6B), C9B(H9B), C7B(H7B), C8B(H8B)
6.b Fitted hexagon refined as free rotating group:
 C3B(C4B,C5B,N1B,C1B,C2B)
;
_olex2_submission_special_instructions 'No special instructions were received'

loop_
_space_group_symop_operation_xyz
'x, y, z'
'-x, y, -z+1/2'
'x+1/2, y+1/2, z'
'-x+1/2, y+1/2, -z+1/2'
'-x, -y, -z'
'x, -y, z-1/2'
'-x+1/2, -y+1/2, -z'
'x+1/2, -y+1/2, z-1/2'

loop_
_atom_site_label
_atom_site_type_symbol
_atom_site_fract_x
_atom_site_fract_y
_atom_site_fract_z
_atom_site_U_iso_or_equiv
_atom_site_adp_type
_atom_site_occupancy
_atom_site_site_symmetry_order
_atom_site_calc_flag
_atom_site_refinement_flags_posn
_atom_site_refinement_flags_adp
_atom_site_refinement_flags_occupancy
_atom_site_disorder_assembly
_atom_site_disorder_group
Cl2A Cl 0.38805(15) 1.04845(13) 0.79125(13) 0.0202(4) Uani 0.95 1 d . . P A 1
Cl3A Cl 0.38522(14) 0.68924(13) 0.78519(12) 0.0202(4) Uani 0.95 1 d D . P B 1
Cl4A Cl 0.42370(15) 0.54674(13) 0.81995(12) 0.0202(4) Uani 0.95 1 d D . P B 1
Cl1A Cl 0.42781(14) 1.19072(13) 0.82599(12) 0.0202(4) Uani 0.95 1 d . . P A 1
O1A O 1.0128(4) 1.1324(3) 1.1299(4) 0.0217(12) Uani 0.95 1 d D . P C 1
O2A O 0.6542(4) 0.8676(3) 0.7644(3) 0.0225(12) Uani 0.95 1 d D . P D 1
N1A N 0.9070(5) 1.1301(4) 1.0917(4) 0.0167(13) Uani 0.95 1 d D . P C 1
N2A N 0.6794(5) 0.8704(4) 0.8533(4) 0.0162(13) Uani 0.95 1 d D . P D 1
C5A C 0.8537(6) 1.1305(5) 1.1451(5) 0.0226(8) Uani 0.95 1 d D . P C 1
H5A H 0.892266 1.133125 1.209738 0.027 Uiso 0.95 1 calc R U P C 1
C6A C 0.6000(7) 0.8715(6) 0.8815(5) 0.0232(9) Uani 0.95 1 d D . P D 1
H6A H 0.527656 0.869920 0.837738 0.028 Uiso 0.95 1 calc R U P D 1
C10A C 0.7831(7) 0.8718(6) 0.9146(5) 0.0232(9) Uani 0.95 1 d D . P D 1
H10A H 0.837917 0.870782 0.894074 0.028 Uiso 0.95 1 calc R U P D 1
C1A C 0.8547(6) 1.1284(5) 0.9994(5) 0.0226(8) Uani 0.95 1 d D . P C 1
H1A H 0.893296 1.129208 0.963000 0.027 Uiso 0.95 1 calc R U P C 1
C9A C 0.8089(7) 0.8749(5) 1.0069(6) 0.0232(9) Uani 0.95 1 d D . P D 1
H9A H 0.881713 0.876203 1.049728 0.028 Uiso 0.95 1 calc R U P D 1
C7A C 0.6244(7) 0.8749(5) 0.9740(5) 0.0232(9) Uani 0.95 1 d D . P D 1
H7A H 0.568948 0.876467 0.993713 0.028 Uiso 0.95 1 calc R U P D 1
C4A C 0.7441(6) 1.1273(5) 1.1064(5) 0.0226(8) Uani 0.95 1 d D . P C 1
H4A H 0.706959 1.126495 1.144072 0.027 Uiso 0.95 1 calc R U P C 1
C8A C 0.7305(7) 0.8760(5) 1.0377(5) 0.0232(9) Uani 0.95 1 d D . P D 1
H8A H 0.748438 0.877562 1.101341 0.028 Uiso 0.95 1 calc R U P D 1
C3A C 0.6878(6) 1.1251(5) 1.0114(5) 0.0226(8) Uani 0.95 1 d D . P C 1
H3A H 0.612092 1.123538 0.983565 0.027 Uiso 0.95 1 calc R U P C 1
C2A C 0.7443(6) 1.1254(5) 0.9584(5) 0.0226(8) Uani 0.95 1 d D . P C 1
H2A H 0.707101 1.123495 0.893642 0.027 Uiso 0.95 1 calc R U P C 1
Cl4B Cl 0.388(3) 0.573(2) 0.788(3) 0.0202(4) Uani 0.05 1 d D . P E 2
Cl3B Cl 0.422(3) 0.718(2) 0.819(2) 0.0202(4) Uani 0.05 1 d D . P E 2
Cl2B Cl 0.430(3) 1.071(3) 0.824(2) 0.0202(4) Uani 0.05 1 d . . P F 2
Cl1B Cl 0.387(3) 1.218(2) 0.788(2) 0.0202(4) Uani 0.05 1 d . . P F 2
O1B O 0.838(7) 1.110(5) 1.229(4) 0.0217(12) Uani 0.05 1 d D . P G 2
C3B C 0.790(9) 1.126(6) 0.961(4) 0.0226(8) Uani 0.05 1 d DG . P G 2
H3B H 0.779300 1.129833 0.898910 0.027 Uiso 0.05 1 calc R U P G 2
C4B C 0.703(7) 1.130(7) 0.982(4) 0.0226(8) Uani 0.05 1 d DG . P G 2
H4B H 0.633131 1.136811 0.935241 0.027 Uiso 0.05 1 calc R U P G 2
C5B C 0.719(5) 1.125(6) 1.073(5) 0.0226(8) Uani 0.05 1 d DG . P G 2
H5B H 0.659472 1.127525 1.087957 0.027 Uiso 0.05 1 calc R U P G 2
N1B N 0.821(5) 1.115(4) 1.142(4) 0.0167(13) Uani 0.05 1 d DG . P G 2
C1B C 0.908(5) 1.111(6) 1.121(5) 0.0226(8) Uani 0.05 1 d DG . P G 2
H1B H 0.978154 1.104284 1.168015 0.027 Uiso 0.05 1 calc R U P G 2
C2B C 0.892(8) 1.116(7) 1.030(6) 0.0226(8) Uani 0.05 1 d DG . P G 2
H2B H 0.951814 1.113570 1.015298 0.027 Uiso 0.05 1 calc R U P G 2
C10B C 0.650(6) 0.896(12) 0.851(5) 0.0232(9) Uani 0.05 1 d D . P H 2
H10B H 0.610236 0.912342 0.788000 0.028 Uiso 0.05 1 calc R U P H 2
O2B O 0.495(5) 0.895(6) 0.872(6) 0.0225(12) Uani 0.05 1 d D . P H 2
N2B N 0.601(5) 0.885(8) 0.907(4) 0.0162(13) Uani 0.05 1 d D . P H 2
C6B C 0.659(6) 0.887(11) 0.999(4) 0.0232(9) Uani 0.05 1 d D . P H 2
H6B H 0.623790 0.889421 1.038205 0.028 Uiso 0.05 1 calc R U P H 2
C9B C 0.759(6) 0.883(11) 0.885(7) 0.0232(9) Uani 0.05 1 d D . P H 2
H9B H 0.792221 0.879656 0.844431 0.028 Uiso 0.05 1 calc R U P H 2
C7B C 0.769(6) 0.884(10) 1.036(5) 0.0232(9) Uani 0.05 1 d D . P H 2
H7B H 0.810215 0.888224 1.099947 0.028 Uiso 0.05 1 calc R U P H 2
C8B C 0.820(5) 0.876(10) 0.978(7) 0.0232(9) Uani 0.05 1 d D . P H 2
H8B H 0.894590 0.865608 1.001969 0.028 Uiso 0.05 1 calc R U P H 2

loop_
_atom_site_aniso_label
_atom_site_aniso_U_11
_atom_site_aniso_U_22
_atom_site_aniso_U_33
_atom_site_aniso_U_23
_atom_site_aniso_U_13
_atom_site_aniso_U_12
Cl2A 0.0198(6) 0.0193(5) 0.0187(6) 0.0002(4) 0.0055(4) 0.0000(3)
Cl3A 0.0198(6) 0.0193(5) 0.0187(6) 0.0002(4) 0.0055(4) 0.0000(3)
Cl4A 0.0198(6) 0.0193(5) 0.0187(6) 0.0002(4) 0.0055(4) 0.0000(3)
Cl1A 0.0198(6) 0.0193(5) 0.0187(6) 0.0002(4) 0.0055(4) 0.0000(3)
O1A 0.015(3) 0.017(2) 0.028(3) -0.003(2) 0.004(2) -0.0022(18)
O2A 0.033(3) 0.014(2) 0.019(3) -0.0019(18) 0.009(2) -0.0024(19)
N1A 0.024(3) 0.010(3) 0.017(3) 0.000(2) 0.009(3) 0.002(2)
N2A 0.019(3) 0.011(3) 0.017(3) 0.001(2) 0.006(2) 0.000(2)
C5A 0.0245(19) 0.0202(17) 0.0181(17) 0.0005(12) 0.0042(15) 0.0005(13)
C6A 0.0237(19) 0.0219(18) 0.0197(19) 0.0012(13) 0.0050(14) -0.0003(13)
C10A 0.0237(19) 0.0219(18) 0.0197(19) 0.0012(13) 0.0050(14) -0.0003(13)
C1A 0.0245(19) 0.0202(17) 0.0181(17) 0.0005(12) 0.0042(15) 0.0005(13)
C9A 0.0237(19) 0.0219(18) 0.0197(19) 0.0012(13) 0.0050(14) -0.0003(13)
C7A 0.0237(19) 0.0219(18) 0.0197(19) 0.0012(13) 0.0050(14) -0.0003(13)
C4A 0.0245(19) 0.0202(17) 0.0181(17) 0.0005(12) 0.0042(15) 0.0005(13)
C8A 0.0237(19) 0.0219(18) 0.0197(19) 0.0012(13) 0.0050(14) -0.0003(13)
C3A 0.0245(19) 0.0202(17) 0.0181(17) 0.0005(12) 0.0042(15) 0.0005(13)
C2A 0.0245(19) 0.0202(17) 0.0181(17) 0.0005(12) 0.0042(15) 0.0005(13)
Cl4B 0.0198(6) 0.0193(5) 0.0187(6) 0.0002(4) 0.0055(4) 0.0000(3)
Cl3B 0.0198(6) 0.0193(5) 0.0187(6) 0.0002(4) 0.0055(4) 0.0000(3)
Cl2B 0.0198(6) 0.0193(5) 0.0187(6) 0.0002(4) 0.0055(4) 0.0000(3)
Cl1B 0.0198(6) 0.0193(5) 0.0187(6) 0.0002(4) 0.0055(4) 0.0000(3)
O1B 0.015(3) 0.017(2) 0.028(3) -0.003(2) 0.004(2) -0.0022(18)
C3B 0.0245(19) 0.0202(17) 0.0181(17) 0.0005(12) 0.0042(15) 0.0005(13)
C4B 0.0245(19) 0.0202(17) 0.0181(17) 0.0005(12) 0.0042(15) 0.0005(13)
C5B 0.0245(19) 0.0202(17) 0.0181(17) 0.0005(12) 0.0042(15) 0.0005(13)
N1B 0.024(3) 0.010(3) 0.017(3) 0.000(2) 0.009(3) 0.002(2)
C1B 0.0245(19) 0.0202(17) 0.0181(17) 0.0005(12) 0.0042(15) 0.0005(13)
C2B 0.0245(19) 0.0202(17) 0.0181(17) 0.0005(12) 0.0042(15) 0.0005(13)
C10B 0.0237(19) 0.0219(18) 0.0197(19) 0.0012(13) 0.0050(14) -0.0003(13)
O2B 0.033(3) 0.014(2) 0.019(3) -0.0019(18) 0.009(2) -0.0024(19)
N2B 0.019(3) 0.011(3) 0.017(3) 0.001(2) 0.006(2) 0.000(2)
C6B 0.0237(19) 0.0219(18) 0.0197(19) 0.0012(13) 0.0050(14) -0.0003(13)
C9B 0.0237(19) 0.0219(18) 0.0197(19) 0.0012(13) 0.0050(14) -0.0003(13)
C7B 0.0237(19) 0.0219(18) 0.0197(19) 0.0012(13) 0.0050(14) -0.0003(13)
C8B 0.0237(19) 0.0219(18) 0.0197(19) 0.0012(13) 0.0050(14) -0.0003(13)

loop_
_atom_type_symbol
_atom_type_description
_atom_type_scat_dispersion_real
_atom_type_scat_dispersion_imag
_atom_type_scat_source
C C 0.0033 0.0016 'International Tables Vol C Tables 4.2.6.8 and 6.1.1.4'
H H 0.0000 0.0000 'International Tables Vol C Tables 4.2.6.8 and 6.1.1.4'
Cl Cl 0.1484 0.1585 'International Tables Vol C Tables 4.2.6.8 and 6.1.1.4'
N N 0.0061 0.0033 'International Tables Vol C Tables 4.2.6.8 and 6.1.1.4'
O O 0.0106 0.0060 'International Tables Vol C Tables 4.2.6.8 and 6.1.1.4'

loop_
_geom_angle_atom_site_label_1
_geom_angle_atom_site_label_2
_geom_angle_atom_site_label_3
_geom_angle
_geom_angle_site_symmetry_1
_geom_angle_site_symmetry_3
_geom_angle_publ_flag
O1A N1A C5A 119.9(6) . . ?
O1A N1A C1A 118.7(6) . . ?
C1A N1A C5A 121.4(6) . . ?
O2A N2A C6A 119.1(6) . . ?
O2A N2A C10A 120.0(7) . . ?
C10A N2A C6A 120.9(7) . . ?
N1A C5A H5A 119.8 . . ?
N1A C5A C4A 120.5(7) . . ?
C4A C5A H5A 119.8 . . ?
N2A C6A H6A 119.9 . . ?
N2A C6A C7A 120.1(7) . . ?
C7A C6A H6A 119.9 . . ?
N2A C10A H10A 120.1 . . ?
N2A C10A C9A 119.8(8) . . ?
C9A C10A H10A 120.1 . . ?
N1A C1A H1A 120.2 . . ?
N1A C1A C2A 119.5(7) . . ?
C2A C1A H1A 120.2 . . ?
C10A C9A H9A 119.6 . . ?
C8A C9A C10A 120.8(7) . . ?
C8A C9A H9A 119.6 . . ?
C6A C7A H7A 120.2 . . ?
C6A C7A C8A 119.6(8) . . ?
C8A C7A H7A 120.2 . . ?
C5A C4A H4A 120.3 . . ?
C5A C4A C3A 119.5(7) . . ?
C3A C4A H4A 120.3 . . ?
C9A C8A C7A 118.8(7) . . ?
C9A C8A H8A 120.6 . . ?
C7A C8A H8A 120.6 . . ?
C4A C3A H3A 120.6 . . ?
C2A C3A C4A 118.9(7) . . ?
C2A C3A H3A 120.6 . . ?
C1A C2A H2A 119.9 . . ?
C3A C2A C1A 120.3(7) . . ?
C3A C2A H2A 119.9 . . ?
C4B C3B H3B 120.0 . . ?
C4B C3B C2B 120.0 . . ?
C2B C3B H3B 120.0 . . ?
C3B C4B H4B 120.0 . . ?
C5B C4B C3B 120.00(12) . . ?
C5B C4B H4B 120.0 . . ?
C4B C5B H5B 120.0 . . ?
C4B C5B N1B 120.00(7) . . ?
N1B C5B H5B 120.0 . . ?
O1B N1B C5B 121(2) . . ?
O1B N1B C1B 119(2) . . ?
C1B N1B C5B 120.0 . . ?
N1B C1B H1B 120.0 . . ?
C2B C1B N1B 120.00(7) . . ?
C2B C1B H1B 120.0 . . ?
C3B C2B H2B 120.0 . . ?
C1B C2B C3B 120.00(9) . . ?
C1B C2B H2B 120.0 . . ?
N2B C10B H10B 120.2 . . ?
N2B C10B C9B 120(3) . . ?
C9B C10B H10B 120.2 . . ?
C10B N2B C6B 120(3) . . ?
O2B N2B C10B 119(3) . . ?
O2B N2B C6B 119(3) . . ?
N2B C6B H6B 120.1 . . ?
N2B C6B C7B 120(3) . . ?
C7B C6B H6B 120.1 . . ?
C10B C9B H9B 119.8 . . ?
C10B C9B C8B 120(3) . . ?
C8B C9B H9B 119.8 . . ?
C6B C7B H7B 120.1 . . ?
C6B C7B C8B 120(3) . . ?
C8B C7B H7B 120.1 . . ?
C9B C8B C7B 118(3) . . ?
C9B C8B H8B 120.8 . . ?
C7B C8B H8B 120.8 . . ?

loop_
_geom_bond_atom_site_label_1
_geom_bond_atom_site_label_2
_geom_bond_distance
_geom_bond_site_symmetry_2
_geom_bond_publ_flag
Cl2A Cl1A 2.046(3) . ?
Cl3A Cl4A 2.047(3) . ?
O1A N1A 1.328(8) . ?
O2A N2A 1.327(8) . ?
N1A C5A 1.355(9) . ?
N1A C1A 1.353(9) . ?
N2A C6A 1.359(11) . ?
N2A C10A 1.355(11) . ?
C5A H5A 0.9500 . ?
C5A C4A 1.376(10) . ?
C6A H6A 0.9500 . ?
C6A C7A 1.386(11) . ?
C10A H10A 0.9500 . ?
C10A C9A 1.378(12) . ?
C1A H1A 0.9500 . ?
C1A C2A 1.385(10) . ?
C9A H9A 0.9500 . ?
C9A C8A 1.376(12) . ?
C7A H7A 0.9500 . ?
C7A C8A 1.390(11) . ?
C4A H4A 0.9500 . ?
C4A C3A 1.395(9) . ?
C8A H8A 0.9500 . ?
C3A H3A 0.9500 . ?
C3A C2A 1.385(10) . ?
C2A H2A 0.9500 . ?
Cl4B Cl3B 2.059(19) . ?
Cl2B Cl1B 2.12(5) . ?
O1B N1B 1.320(19) . ?
C3B H3B 0.9500 . ?
C3B C4B 1.3900(10) . ?
C3B C2B 1.3900(15) . ?
C4B H4B 0.9500 . ?
C4B C5B 1.3900 . ?
C5B H5B 0.9500 . ?
C5B N1B 1.3900 . ?
N1B C1B 1.3900(11) . ?
C1B H1B 0.9500 . ?
C1B C2B 1.3900 . ?
C2B H2B 0.9500 . ?
C10B H10B 0.9500 . ?
C10B N2B 1.36(2) . ?
C10B C9B 1.38(2) . ?
O2B N2B 1.33(2) . ?
N2B C6B 1.36(2) . ?
C6B H6B 0.9500 . ?
C6B C7B 1.39(2) . ?
C9B H9B 0.9500 . ?
C9B C8B 1.38(2) . ?
C7B H7B 0.9500 . ?
C7B C8B 1.39(2) . ?
C8B H8B 0.9500 . ?

loop_
_geom_torsion_atom_site_label_1
_geom_torsion_atom_site_label_2
_geom_torsion_atom_site_label_3
_geom_torsion_atom_site_label_4
_geom_torsion
_geom_torsion_site_symmetry_1
_geom_torsion_site_symmetry_2
_geom_torsion_site_symmetry_3
_geom_torsion_site_symmetry_4
_geom_torsion_publ_flag
O1A N1A C5A C4A -179.4(6) . . . . ?
O1A N1A C1A C2A 179.6(6) . . . . ?
O2A N2A C6A C7A -179.7(6) . . . . ?
O2A N2A C10A C9A 179.9(6) . . . . ?
N1A C5A C4A C3A -1.1(11) . . . . ?
N1A C1A C2A C3A 0.6(10) . . . . ?
N2A C6A C7A C8A -0.7(11) . . . . ?
N2A C10A C9A C8A 0.3(11) . . . . ?
C5A N1A C1A C2A -1.1(10) . . . . ?
C5A C4A C3A C2A 0.6(10) . . . . ?
C6A N2A C10A C9A -0.2(10) . . . . ?
C6A C7A C8A C9A 0.8(11) . . . . ?
C10A N2A C6A C7A 0.5(10) . . . . ?
C10A C9A C8A C7A -0.5(12) . . . . ?
C1A N1A C5A C4A 1.3(10) . . . . ?
C4A C3A C2A C1A -0.4(10) . . . . ?
O1B N1B C1B C2B 179.9(10) . . . . ?
C3B C4B C5B N1B 0.0 . . . . ?
C4B C3B C2B C1B 0.0 . . . . ?
C4B C5B N1B O1B -179.9(10) . . . . ?
C4B C5B N1B C1B 0.0 . . . . ?
C5B N1B C1B C2B 0.0 . . . . ?
N1B C1B C2B C3B 0.0 . . . . ?
C2B C3B C4B C5B 0.0 . . . . ?
C10B N2B C6B C7B -10(19) . . . . ?
C10B C9B C8B C7B -2(21) . . . . ?
O2B N2B C6B C7B -175(12) . . . . ?
N2B C10B C9B C8B -11(23) . . . . ?
N2B C6B C7B C8B -3(20) . . . . ?
C6B C7B C8B C9B 8(20) . . . . ?
C9B C10B N2B O2B -178(13) . . . . ?
C9B C10B N2B C6B 17(20) . . . . ?

loop_
_twin_individual_id
_twin_individual_mass_fraction_refined
1 0.84856
2 0.15144
